data_8106530
loop_
_publ_author_name
'Liu, Lu'
'Xu, Chunying'
'Gao, Huiling'
'Zhang, Yuping'

_publ_section_title
;
 Crystal structure of
 catena-poly[\m2-2,2&#x2032;-(1,3-phenylene)diacetato-\k4
 O,O&#x2032;:O&#x2032;&#x2032;,O&#x2032;&#x2032;&#x2032;)-(\m2-1,6-bis(2-methyl-1H-benzo[d]imidazol-1-yl)hexane-\k2
 N:N&#x2032;)cadmium(II)], C32H34CdN4O4
;
_journal_issue 3
_journal_name_full 'Zeitschrift f\"ur Kristallographie - New Crystal Structures'
_journal_page_first 339
_journal_page_last 341
_journal_paper_doi 10.1515/ncrs-2016-0229
_journal_volume 232
_journal_year 2017
_chemical_formula_moiety 'C32 H34 Cd N4 O4'
_chemical_formula_sum 'C32 H34 Cd N4 O4'
_chemical_formula_weight 651.03
_space_group_IT_number 2
_space_group_name_Hall '-P 1'
_space_group_name_H-M_alt 'P -1'
_symmetry_cell_setting triclinic
_symmetry_space_group_name_Hall '-P 1'
_symmetry_space_group_name_H-M 'P -1'
_atom_sites_solution_hydrogens geom
_atom_sites_solution_primary direct
_atom_sites_solution_secondary difmap
_cell_angle_alpha 105.70(3)
_cell_angle_beta 98.41(3)
_cell_angle_gamma 108.04(3)
_cell_formula_units_Z 2
_cell_length_a 10.120(2)
_cell_length_b 12.223(2)
_cell_length_c 13.403(3)
_cell_measurement_reflns_used 3310
_cell_measurement_temperature 293(2)
_cell_measurement_theta_max 27.8128
_cell_measurement_theta_min 2.0204
_cell_volume 1468.9(7)
_computing_cell_refinement 'CrystalClear (Rigaku/MSC Inc., 2006)'
_computing_data_collection 'CrystalClear (Rigaku/MSC Inc., 2006)'
_computing_data_reduction 'CrystalClear (Rigaku/MSC Inc., 2006)'
_computing_molecular_graphics SHELXTL
_computing_publication_material SHELXTL
_computing_structure_refinement 'SHELXL-97 (Sheldrick, 1997)'
_computing_structure_solution 'SHELXS-97 (Sheldrick, 1990)'
_diffrn_ambient_temperature 293(2)
_diffrn_measured_fraction_theta_full 0.984
_diffrn_measured_fraction_theta_max 0.984
_diffrn_measurement_device_type Saturn724
_diffrn_measurement_method dtprofit.ref
_diffrn_radiation_monochromator graphite
_diffrn_radiation_source 'fine-focus sealed tube'
_diffrn_radiation_type MoK\a
_diffrn_radiation_wavelength 0.71073
_diffrn_reflns_av_R_equivalents 0.0562
_diffrn_reflns_av_sigmaI/netI 0.1239
_diffrn_reflns_limit_h_max 12
_diffrn_reflns_limit_h_min -13
_diffrn_reflns_limit_k_max 16
_diffrn_reflns_limit_k_min -16
_diffrn_reflns_limit_l_max 15
_diffrn_reflns_limit_l_min -17
_diffrn_reflns_number 13952
_diffrn_reflns_theta_full 27.85
_diffrn_reflns_theta_max 27.85
_diffrn_reflns_theta_min 2.02
_exptl_absorpt_coefficient_mu 0.787
_exptl_absorpt_correction_T_max 0.8911
_exptl_absorpt_correction_T_min 0.8522
_exptl_absorpt_correction_type multi-scan
_exptl_absorpt_process_details sadabs
_exptl_crystal_colour colourless
_exptl_crystal_density_diffrn 1.472
_exptl_crystal_density_method 'not measured'
_exptl_crystal_description irregular-shaped
_exptl_crystal_F_000 668
_exptl_crystal_size_max 0.21
_exptl_crystal_size_mid 0.17
_exptl_crystal_size_min 0.15
_refine_diff_density_max 0.398
_refine_diff_density_min -0.440
_refine_diff_density_rms 0.086
_refine_ls_extinction_method none
_refine_ls_goodness_of_fit_ref 0.882
_refine_ls_hydrogen_treatment mixed
_refine_ls_matrix_type full
_refine_ls_number_parameters 372
_refine_ls_number_reflns 6900
_refine_ls_number_restraints 0
_refine_ls_restrained_S_all 0.882
_refine_ls_R_factor_all 0.1156
_refine_ls_R_factor_gt 0.0625
_refine_ls_shift/su_max 0.026
_refine_ls_shift/su_mean 0.003
_refine_ls_structure_factor_coef Fsqd
_refine_ls_weighting_details 'calc w=1/[\s^2^(Fo^2^)+(0.0843P)^2^+0.0000P] where P=(Fo^2^+2Fc^2^)/3'
_refine_ls_weighting_scheme calc
_refine_ls_wR_factor_gt 0.1377
_refine_ls_wR_factor_ref 0.1721
_reflns_number_gt 3943
_reflns_number_total 6900
_reflns_threshold_expression >2sigma(I)
_cod_data_source_file suppl_ncrs-2016-0229_suppl.cif
_cod_data_source_block a
_cod_database_code 8106530

loop_
_symmetry_equiv_pos_as_xyz
'x, y, z'
'-x, -y, -z'

loop_
_atom_site_label
_atom_site_type_symbol
_atom_site_fract_x
_atom_site_fract_y
_atom_site_fract_z
_atom_site_U_iso_or_equiv
_atom_site_adp_type
_atom_site_occupancy
_atom_site_symmetry_multiplicity
_atom_site_calc_flag
_atom_site_refinement_flags
_atom_site_disorder_assembly
_atom_site_disorder_group
Cd1 Cd 0.24037(4) 0.47326(4) 0.73938(3) 0.04303(17) Uani 1 1 d . . .
N1 N 0.0826(5) 0.3139(5) 0.5948(4) 0.0482(12) Uani 1 1 d . . .
N2 N -0.0446(6) 0.1907(5) 0.4308(4) 0.0572(14) Uani 1 1 d . . .
N3 N 0.3854(5) 0.3668(4) 0.7662(4) 0.0390(11) Uani 1 1 d . . .
N4 N 0.5153(5) 0.2752(5) 0.8350(4) 0.0444(12) Uani 1 1 d . . .
C1 C 0.3033(7) -0.1046(6) 0.8413(5) 0.0610(18) Uani 1 1 d . . .
H1A H 0.2261 -0.1306 0.8749 0.073 Uiso 1 1 calc R . .
H1B H 0.3752 -0.1368 0.8623 0.073 Uiso 1 1 calc R . .
C2 C 0.3701(7) 0.0342(6) 0.8838(5) 0.0563(17) Uani 1 1 d . . .
H2A H 0.3090 0.0660 0.8469 0.068 Uiso 1 1 calc R . .
H2B H 0.3723 0.0623 0.9592 0.068 Uiso 1 1 calc R . .
C3 C 0.5190(7) 0.0863(6) 0.8712(5) 0.0567(17) Uani 1 1 d . . .
H3A H 0.5181 0.0548 0.7964 0.068 Uiso 1 1 calc R . .
H3B H 0.5816 0.0587 0.9117 0.068 Uiso 1 1 calc R . .
C4 C 0.5814(7) 0.2269(6) 0.9088(5) 0.0522(16) Uani 1 1 d . . .
H4A H 0.5666 0.2590 0.9791 0.063 Uiso 1 1 calc R . .
H4B H 0.6840 0.2544 0.9153 0.063 Uiso 1 1 calc R . .
C5 C 0.5437(6) 0.2719(6) 0.7370(5) 0.0435(14) Uani 1 1 d . . .
C6 C 0.6354(7) 0.2276(7) 0.6840(6) 0.0625(19) Uani 1 1 d . . .
H6 H 0.6876 0.1871 0.7116 0.075 Uiso 1 1 calc R . .
C7 C 0.6437(8) 0.2473(8) 0.5894(6) 0.077(2) Uani 1 1 d . . .
H7 H 0.7040 0.2195 0.5520 0.092 Uiso 1 1 calc R . .
C8 C 0.5669(7) 0.3068(7) 0.5461(5) 0.0616(19) Uani 1 1 d . . .
H8 H 0.5770 0.3180 0.4814 0.074 Uiso 1 1 calc R . .
C9 C 0.4758(7) 0.3494(6) 0.5976(5) 0.0531(16) Uani 1 1 d . . .
H9 H 0.4243 0.3895 0.5688 0.064 Uiso 1 1 calc R . .
C10 C 0.4631(6) 0.3306(5) 0.6943(5) 0.0433(14) Uani 1 1 d . . .
C11 C 0.4210(6) 0.3319(5) 0.8484(5) 0.0423(13) Uani 1 1 d . . .
C12 C 0.3612(7) 0.3515(6) 0.9434(5) 0.0528(16) Uani 1 1 d . . .
H12A H 0.3128 0.4077 0.9431 0.079 Uiso 1 1 calc R . .
H12B H 0.4378 0.3844 1.0073 0.079 Uiso 1 1 calc R . .
H12C H 0.2944 0.2750 0.9414 0.079 Uiso 1 1 calc R . .
C13 C -0.2440(7) 0.1600(6) 0.2799(5) 0.0570(17) Uani 1 1 d . . .
H13A H -0.3121 0.1192 0.3142 0.068 Uiso 1 1 calc R . .
H13B H -0.2312 0.2458 0.3030 0.068 Uiso 1 1 calc R . .
C14 C -0.1010(7) 0.1471(7) 0.3137(5) 0.067(2) Uani 1 1 d . . .
H14A H -0.1127 0.0619 0.2851 0.080 Uiso 1 1 calc R . .
H14B H -0.0315 0.1930 0.2831 0.080 Uiso 1 1 calc R . .
C15 C -0.0846(7) 0.1250(6) 0.4979(6) 0.0541(16) Uani 1 1 d . . .
C16 C -0.1798(7) 0.0090(7) 0.4810(7) 0.072(2) Uani 1 1 d . . .
H16 H -0.2333 -0.0422 0.4123 0.087 Uiso 1 1 calc R . .
C17 C -0.1938(8) -0.0286(8) 0.5660(8) 0.081(3) Uani 1 1 d . . .
H17 H -0.2568 -0.1069 0.5556 0.097 Uiso 1 1 calc R . .
C18 C -0.1148(8) 0.0483(8) 0.6695(7) 0.076(2) Uani 1 1 d . . .
H18 H -0.1277 0.0212 0.7271 0.092 Uiso 1 1 calc R . .
C19 C -0.0181(7) 0.1638(7) 0.6876(6) 0.0578(18) Uani 1 1 d . . .
H19 H 0.0359 0.2143 0.7564 0.069 Uiso 1 1 calc R . .
C20 C -0.0035(6) 0.2029(6) 0.5998(5) 0.0496(15) Uani 1 1 d . . .
C21 C 0.0548(7) 0.3030(7) 0.4924(5) 0.0536(16) Uani 1 1 d . . .
C22 C 0.1200(8) 0.3987(7) 0.4475(6) 0.071(2) Uani 1 1 d . . .
H22A H 0.0456 0.4100 0.4029 0.106 Uiso 1 1 calc R . .
H22B H 0.1818 0.3743 0.4057 0.106 Uiso 1 1 calc R . .
H22C H 0.1749 0.4740 0.5049 0.106 Uiso 1 1 calc R . .
C23 C 0.0368(6) 0.5186(6) 0.8294(5) 0.0474(15) Uani 1 1 d . . .
C24 C -0.0941(7) 0.5238(7) 0.8715(7) 0.067(2) Uani 1 1 d . . .
H24A H -0.1784 0.4568 0.8227 0.081 Uiso 1 1 calc R . .
H24B H -0.0828 0.5113 0.9402 0.081 Uiso 1 1 calc R . .
C25 C -0.1199(6) 0.6396(6) 0.8847(5) 0.0475(15) Uani 1 1 d . . .
C26 C -0.0428(7) 0.7435(7) 0.9730(6) 0.064(2) Uani 1 1 d . . .
H26 H 0.0303 0.7425 1.0232 0.076 Uiso 1 1 calc R . .
C27 C -0.0733(8) 0.8475(7) 0.9869(6) 0.072(2) Uani 1 1 d . . .
H27 H -0.0212 0.9162 1.0467 0.087 Uiso 1 1 calc R . .
C28 C -0.1795(7) 0.8512(6) 0.9138(6) 0.0620(19) Uani 1 1 d . . .
H28 H -0.1977 0.9229 0.9241 0.074 Uiso 1 1 calc R . .
C29 C -0.2596(6) 0.7509(6) 0.8256(5) 0.0483(15) Uani 1 1 d . . .
C30 C -0.2279(6) 0.6465(6) 0.8122(5) 0.0473(15) Uani 1 1 d . . .
H30 H -0.2809 0.5781 0.7523 0.057 Uiso 1 1 calc R . .
C31 C -0.3828(6) 0.7502(7) 0.7478(6) 0.067(2) Uani 1 1 d . . .
H31A H -0.3680 0.7283 0.6763 0.080 Uiso 1 1 calc R . .
H31B H -0.3858 0.8317 0.7661 0.080 Uiso 1 1 calc R . .
C32 C -0.5256(6) 0.6608(6) 0.7484(5) 0.0445(14) Uani 1 1 d . . .
O1 O 0.1010(5) 0.4558(5) 0.8589(4) 0.0611(13) Uani 1 1 d . . .
O2 O 0.0716(5) 0.5715(4) 0.7654(4) 0.0607(13) Uani 1 1 d . . .
O3 O -0.5518(4) 0.6603(4) 0.8368(3) 0.0530(11) Uani 1 1 d . . .
O4 O -0.6115(4) 0.5900(4) 0.6611(3) 0.0552(12) Uani 1 1 d . . .

loop_
_atom_site_aniso_label
_atom_site_aniso_U_11
_atom_site_aniso_U_22
_atom_site_aniso_U_33
_atom_site_aniso_U_23
_atom_site_aniso_U_13
_atom_site_aniso_U_12
Cd1 0.0454(3) 0.0509(3) 0.0418(3) 0.0200(2) 0.01391(19) 0.0244(2)
N1 0.046(3) 0.055(3) 0.042(3) 0.016(3) 0.004(2) 0.019(2)
N2 0.058(3) 0.063(4) 0.049(3) 0.007(3) 0.004(3) 0.033(3)
N3 0.044(3) 0.041(3) 0.042(3) 0.019(2) 0.013(2) 0.023(2)
N4 0.048(3) 0.053(3) 0.044(3) 0.025(3) 0.011(2) 0.028(2)
C1 0.070(4) 0.051(4) 0.058(4) 0.018(4) -0.001(3) 0.024(3)
C2 0.064(4) 0.058(4) 0.046(4) 0.018(3) 0.003(3) 0.026(3)
C3 0.072(5) 0.063(5) 0.048(4) 0.025(3) 0.006(3) 0.039(4)
C4 0.051(4) 0.063(4) 0.051(4) 0.027(3) 0.008(3) 0.028(3)
C5 0.045(3) 0.051(4) 0.045(3) 0.019(3) 0.015(3) 0.026(3)
C6 0.071(5) 0.072(5) 0.066(5) 0.027(4) 0.025(4) 0.048(4)
C7 0.066(5) 0.121(7) 0.073(5) 0.039(5) 0.040(4) 0.058(5)
C8 0.063(4) 0.083(6) 0.046(4) 0.022(4) 0.025(3) 0.032(4)
C9 0.055(4) 0.057(4) 0.047(4) 0.019(3) 0.011(3) 0.020(3)
C10 0.047(3) 0.044(4) 0.042(3) 0.015(3) 0.011(3) 0.021(3)
C11 0.039(3) 0.037(3) 0.047(3) 0.015(3) 0.011(3) 0.010(2)
C12 0.065(4) 0.062(4) 0.048(4) 0.027(3) 0.022(3) 0.034(3)
C13 0.059(4) 0.051(4) 0.057(4) 0.012(3) 0.002(3) 0.028(3)
C14 0.065(4) 0.068(5) 0.053(4) 0.000(4) -0.005(3) 0.031(4)
C15 0.046(4) 0.049(4) 0.066(5) 0.014(4) 0.005(3) 0.024(3)
C16 0.057(4) 0.059(5) 0.085(6) 0.006(4) -0.005(4) 0.026(4)
C17 0.058(5) 0.059(5) 0.122(8) 0.034(6) 0.014(5) 0.016(4)
C18 0.065(5) 0.081(6) 0.101(7) 0.051(6) 0.026(5) 0.032(4)
C19 0.047(4) 0.067(5) 0.060(4) 0.017(4) 0.014(3) 0.024(3)
C20 0.045(4) 0.056(4) 0.058(4) 0.023(3) 0.017(3) 0.027(3)
C21 0.048(4) 0.069(5) 0.044(4) 0.016(3) 0.003(3) 0.029(3)
C22 0.072(5) 0.091(6) 0.050(4) 0.033(4) 0.007(4) 0.026(4)
C23 0.042(3) 0.057(4) 0.055(4) 0.022(3) 0.021(3) 0.026(3)
C24 0.064(4) 0.075(5) 0.103(6) 0.054(5) 0.047(4) 0.045(4)
C25 0.037(3) 0.053(4) 0.060(4) 0.022(3) 0.021(3) 0.019(3)
C26 0.038(4) 0.077(6) 0.071(5) 0.025(4) 0.004(3) 0.020(4)
C27 0.059(5) 0.061(5) 0.065(5) 0.001(4) 0.006(4) 0.001(4)
C28 0.056(4) 0.042(4) 0.089(6) 0.021(4) 0.028(4) 0.015(3)
C29 0.037(3) 0.045(4) 0.068(4) 0.027(3) 0.018(3) 0.013(3)
C30 0.048(4) 0.052(4) 0.043(3) 0.020(3) 0.015(3) 0.015(3)
C31 0.050(4) 0.076(5) 0.088(6) 0.053(5) 0.017(4) 0.020(4)
C32 0.041(3) 0.052(4) 0.058(4) 0.034(3) 0.013(3) 0.026(3)
O1 0.070(3) 0.088(4) 0.062(3) 0.042(3) 0.037(2) 0.055(3)
O2 0.060(3) 0.077(3) 0.076(3) 0.047(3) 0.033(2) 0.041(2)
O3 0.050(2) 0.065(3) 0.048(3) 0.025(2) 0.017(2) 0.019(2)
O4 0.058(3) 0.068(3) 0.042(3) 0.027(2) 0.012(2) 0.019(2)

loop_
_atom_type_symbol
_atom_type_description
_atom_type_scat_dispersion_real
_atom_type_scat_dispersion_imag
_atom_type_scat_source
C C 0.0033 0.0016 'International Tables Vol C Tables 4.2.6.8 and 6.1.1.4'
H H 0.0000 0.0000 'International Tables Vol C Tables 4.2.6.8 and 6.1.1.4'
Cd Cd -0.8075 1.2024 'International Tables Vol C Tables 4.2.6.8 and 6.1.1.4'
N N 0.0061 0.0033 'International Tables Vol C Tables 4.2.6.8 and 6.1.1.4'
O O 0.0106 0.0060 'International Tables Vol C Tables 4.2.6.8 and 6.1.1.4'

loop_
_geom_angle_atom_site_label_1
_geom_angle_atom_site_label_2
_geom_angle_atom_site_label_3
_geom_angle
_geom_angle_site_symmetry_1
_geom_angle_site_symmetry_3
O1 Cd1 N1 97.53(18) . .
O1 Cd1 N3 105.13(16) . .
N1 Cd1 N3 92.80(18) . .
O1 Cd1 O4 150.85(17) . 1_655
N1 Cd1 O4 102.64(17) . 1_655
N3 Cd1 O4 94.76(16) . 1_655
O1 Cd1 O2 55.61(15) . .
N1 Cd1 O2 93.28(18) . .
N3 Cd1 O2 160.43(16) . .
O4 Cd1 O2 102.01(16) 1_655 .
O1 Cd1 O3 104.10(17) . 1_655
N1 Cd1 O3 157.49(16) . 1_655
N3 Cd1 O3 87.60(16) . 1_655
O4 Cd1 O3 54.94(14) 1_655 1_655
O2 Cd1 O3 93.79(16) . 1_655
O1 Cd1 C32 130.2(2) . 1_655
N1 Cd1 C32 129.86(19) . 1_655
N3 Cd1 C32 88.90(16) . 1_655
O4 Cd1 C32 27.52(16) 1_655 1_655
O2 Cd1 C32 101.32(17) . 1_655
O3 Cd1 C32 27.63(16) 1_655 1_655
C21 N1 C20 105.6(5) . .
C21 N1 Cd1 130.0(4) . .
C20 N1 Cd1 124.4(4) . .
C21 N2 C15 108.0(6) . .
C21 N2 C14 126.3(6) . .
C15 N2 C14 125.8(6) . .
C11 N3 C10 105.4(5) . .
C11 N3 Cd1 130.9(4) . .
C10 N3 Cd1 123.6(4) . .
C11 N4 C5 107.4(5) . .
C11 N4 C4 128.4(5) . .
C5 N4 C4 124.2(5) . .
C2 C1 C13 114.5(6) . 2_556
C2 C1 H1A 108.6 . .
C13 C1 H1A 108.6 2_556 .
C2 C1 H1B 108.6 . .
C13 C1 H1B 108.6 2_556 .
H1A C1 H1B 107.6 . .
C3 C2 C1 114.7(6) . .
C3 C2 H2A 108.6 . .
C1 C2 H2A 108.6 . .
C3 C2 H2B 108.6 . .
C1 C2 H2B 108.6 . .
H2A C2 H2B 107.6 . .
C2 C3 C4 113.8(6) . .
C2 C3 H3A 108.8 . .
C4 C3 H3A 108.8 . .
C2 C3 H3B 108.8 . .
C4 C3 H3B 108.8 . .
H3A C3 H3B 107.7 . .
N4 C4 C3 112.3(5) . .
N4 C4 H4A 109.2 . .
C3 C4 H4A 109.2 . .
N4 C4 H4B 109.1 . .
C3 C4 H4B 109.1 . .
H4A C4 H4B 107.9 . .
N4 C5 C10 106.0(5) . .
N4 C5 C6 132.1(6) . .
C10 C5 C6 121.9(6) . .
C7 C6 C5 116.0(6) . .
C7 C6 H6 122.0 . .
C5 C6 H6 122.0 . .
C8 C7 C6 123.3(7) . .
C8 C7 H7 118.4 . .
C6 C7 H7 118.4 . .
C7 C8 C9 120.9(6) . .
C7 C8 H8 119.6 . .
C9 C8 H8 119.6 . .
C10 C9 C8 117.9(6) . .
C10 C9 H9 121.0 . .
C8 C9 H9 121.0 . .
N3 C10 C5 108.7(5) . .
N3 C10 C9 131.2(6) . .
C5 C10 C9 120.0(6) . .
N3 C11 N4 112.5(5) . .
N3 C11 C12 123.5(6) . .
N4 C11 C12 123.9(5) . .
C11 C12 H12A 109.5 . .
C11 C12 H12B 109.5 . .
H12A C12 H12B 109.5 . .
C11 C12 H12C 109.5 . .
H12A C12 H12C 109.5 . .
H12B C12 H12C 109.5 . .
C1 C13 C14 110.9(6) 2_556 .
C1 C13 H13A 109.5 2_556 .
C14 C13 H13A 109.4 . .
C1 C13 H13B 109.5 2_556 .
C14 C13 H13B 109.5 . .
H13A C13 H13B 108.0 . .
N2 C14 C13 113.0(6) . .
N2 C14 H14A 109.0 . .
C13 C14 H14A 109.0 . .
N2 C14 H14B 109.0 . .
C13 C14 H14B 109.0 . .
H14A C14 H14B 107.8 . .
N2 C15 C20 104.9(6) . .
N2 C15 C16 133.6(7) . .
C20 C15 C16 121.5(7) . .
C17 C16 C15 118.7(8) . .
C17 C16 H16 120.6 . .
C15 C16 H16 120.6 . .
C16 C17 C18 120.9(7) . .
C16 C17 H17 119.6 . .
C18 C17 H17 119.6 . .
C17 C18 C19 121.1(8) . .
C17 C18 H18 119.4 . .
C19 C18 H18 119.4 . .
C20 C19 C18 118.1(7) . .
C20 C19 H19 121.0 . .
C18 C19 H19 121.0 . .
N1 C20 C15 110.0(6) . .
N1 C20 C19 130.4(6) . .
C15 C20 C19 119.6(6) . .
N1 C21 N2 111.5(6) . .
N1 C21 C22 125.5(6) . .
N2 C21 C22 123.0(6) . .
C21 C22 H22A 109.5 . .
C21 C22 H22B 109.5 . .
H22A C22 H22B 109.5 . .
C21 C22 H22C 109.5 . .
H22A C22 H22C 109.5 . .
H22B C22 H22C 109.5 . .
O2 C23 O1 122.9(5) . .
O2 C23 C24 119.6(6) . .
O1 C23 C24 117.5(6) . .
C25 C24 C23 114.9(5) . .
C25 C24 H24A 108.5 . .
C23 C24 H24A 108.5 . .
C25 C24 H24B 108.5 . .
C23 C24 H24B 108.5 . .
H24A C24 H24B 107.5 . .
C30 C25 C26 117.1(6) . .
C30 C25 C24 121.4(7) . .
C26 C25 C24 121.4(7) . .
C27 C26 C25 120.7(7) . .
C27 C26 H26 119.7 . .
C25 C26 H26 119.7 . .
C28 C27 C26 120.7(7) . .
C28 C27 H27 119.7 . .
C26 C27 H27 119.7 . .
C27 C28 C29 121.1(7) . .
C27 C28 H28 119.5 . .
C29 C28 H28 119.5 . .
C30 C29 C28 117.8(6) . .
C30 C29 C31 120.1(6) . .
C28 C29 C31 122.0(7) . .
C29 C30 C25 122.7(6) . .
C29 C30 H30 118.6 . .
C25 C30 H30 118.6 . .
C29 C31 C32 111.9(5) . .
C29 C31 H31A 109.2 . .
C32 C31 H31A 109.2 . .
C29 C31 H31B 109.2 . .
C32 C31 H31B 109.2 . .
H31A C31 H31B 107.9 . .
O3 C32 O4 122.6(5) . .
O3 C32 C31 118.5(6) . .
O4 C32 C31 119.0(6) . .
O3 C32 Cd1 64.7(3) . 1_455
O4 C32 Cd1 58.6(3) . 1_455
C31 C32 Cd1 170.4(5) . 1_455
C23 O1 Cd1 92.5(4) . .
C23 O2 Cd1 88.6(4) . .
C32 O3 Cd1 87.7(4) . 1_455
C32 O4 Cd1 93.9(3) . 1_455

loop_
_geom_bond_atom_site_label_1
_geom_bond_atom_site_label_2
_geom_bond_distance
_geom_bond_site_symmetry_2
Cd1 O1 2.293(4) .
Cd1 N1 2.286(5) .
Cd1 N3 2.293(4) .
Cd1 O4 2.308(4) 1_655
Cd1 O2 2.387(4) .
Cd1 O3 2.441(4) 1_655
Cd1 C32 2.698(6) 1_655
N1 C21 1.321(7) .
N1 C20 1.393(8) .
N2 C21 1.367(8) .
N2 C15 1.383(8) .
N2 C14 1.472(8) .
N3 C11 1.327(7) .
N3 C10 1.395(7) .
N4 C11 1.348(7) .
N4 C5 1.378(7) .
N4 C4 1.464(7) .
C1 C2 1.521(9) .
C1 C13 1.525(9) 2_556
C1 H1A 0.9700 .
C1 H1B 0.9700 .
C2 C3 1.497(9) .
C2 H2A 0.9700 .
C2 H2B 0.9700 .
C3 C4 1.539(9) .
C3 H3A 0.9700 .
C3 H3B 0.9700 .
C4 H4A 0.9700 .
C4 H4B 0.9700 .
C5 C10 1.399(8) .
C5 C6 1.399(8) .
C6 C7 1.363(9) .
C6 H6 0.9300 .
C7 C8 1.383(10) .
C7 H7 0.9300 .
C8 C9 1.373(9) .
C8 H8 0.9300 .
C9 C10 1.394(8) .
C9 H9 0.9300 .
C11 C12 1.481(8) .
C12 H12A 0.9600 .
C12 H12B 0.9600 .
C12 H12C 0.9600 .
C13 C1 1.525(9) 2_556
C13 C14 1.520(9) .
C13 H13A 0.9700 .
C13 H13B 0.9700 .
C14 H14A 0.9700 .
C14 H14B 0.9700 .
C15 C20 1.390(9) .
C15 C16 1.381(10) .
C16 C17 1.350(11) .
C16 H16 0.9300 .
C17 C18 1.396(11) .
C17 H17 0.9300 .
C18 C19 1.378(10) .
C18 H18 0.9300 .
C19 C20 1.395(9) .
C19 H19 0.9300 .
C21 C22 1.478(9) .
C22 H22A 0.9600 .
C22 H22B 0.9600 .
C22 H22C 0.9600 .
C23 O2 1.235(7) .
C23 O1 1.252(7) .
C23 C24 1.526(8) .
C24 C25 1.486(9) .
C24 H24A 0.9700 .
C24 H24B 0.9700 .
C25 C30 1.392(8) .
C25 C26 1.387(9) .
C26 C27 1.370(10) .
C26 H26 0.9300 .
C27 C28 1.364(10) .
C27 H27 0.9300 .
C28 C29 1.370(9) .
C28 H28 0.9300 .
C29 C30 1.381(8) .
C29 C31 1.500(9) .
C30 H30 0.9300 .
C31 C32 1.521(8) .
C31 H31A 0.9700 .
C31 H31B 0.9700 .
C32 O3 1.252(7) .
C32 O4 1.250(7) .
C32 Cd1 2.698(6) 1_455
O3 Cd1 2.441(4) 1_455
O4 Cd1 2.308(4) 1_455

loop_
_geom_torsion_atom_site_label_1
_geom_torsion_atom_site_label_2
_geom_torsion_atom_site_label_3
_geom_torsion_atom_site_label_4
_geom_torsion
_geom_torsion_site_symmetry_1
_geom_torsion_site_symmetry_2
_geom_torsion_site_symmetry_3
_geom_torsion_site_symmetry_4
O1 Cd1 N1 C21 142.8(5) . . . .
N3 Cd1 N1 C21 -111.5(5) . . . .
O4 Cd1 N1 C21 -16.0(6) 1_655 . . .
O2 Cd1 N1 C21 87.1(6) . . . .
O3 Cd1 N1 C21 -21.0(8) 1_655 . . .
C32 Cd1 N1 C21 -20.6(6) 1_655 . . .
O1 Cd1 N1 C20 -39.2(5) . . . .
N3 Cd1 N1 C20 66.5(5) . . . .
O4 Cd1 N1 C20 162.0(5) 1_655 . . .
O2 Cd1 N1 C20 -94.9(5) . . . .
O3 Cd1 N1 C20 157.0(4) 1_655 . . .
C32 Cd1 N1 C20 157.4(4) 1_655 . . .
O1 Cd1 N3 C11 -19.0(5) . . . .
N1 Cd1 N3 C11 -117.6(5) . . . .
O4 Cd1 N3 C11 139.5(5) 1_655 . . .
O2 Cd1 N3 C11 -9.6(8) . . . .
O3 Cd1 N3 C11 84.9(5) 1_655 . . .
C32 Cd1 N3 C11 112.6(5) 1_655 . . .
O1 Cd1 N3 C10 164.7(4) . . . .
N1 Cd1 N3 C10 66.1(4) . . . .
O4 Cd1 N3 C10 -36.8(4) 1_655 . . .
O2 Cd1 N3 C10 174.1(4) . . . .
O3 Cd1 N3 C10 -91.3(4) 1_655 . . .
C32 Cd1 N3 C10 -63.7(5) 1_655 . . .
C13 C1 C2 C3 -79.1(7) 2_556 . . .
C1 C2 C3 C4 176.7(5) . . . .
C11 N4 C4 C3 106.9(7) . . . .
C5 N4 C4 C3 -74.6(7) . . . .
C2 C3 C4 N4 -72.9(7) . . . .
C11 N4 C5 C10 0.8(7) . . . .
C4 N4 C5 C10 -178.0(5) . . . .
C11 N4 C5 C6 178.0(7) . . . .
C4 N4 C5 C6 -0.8(11) . . . .
N4 C5 C6 C7 -175.5(7) . . . .
C10 C5 C6 C7 1.3(10) . . . .
C5 C6 C7 C8 -0.3(12) . . . .
C6 C7 C8 C9 -0.3(13) . . . .
C7 C8 C9 C10 -0.2(11) . . . .
C11 N3 C10 C5 0.8(6) . . . .
Cd1 N3 C10 C5 177.9(4) . . . .
C11 N3 C10 C9 -175.5(6) . . . .
Cd1 N3 C10 C9 1.6(9) . . . .
N4 C5 C10 N3 -1.0(7) . . . .
C6 C5 C10 N3 -178.5(6) . . . .
N4 C5 C10 C9 175.8(5) . . . .
C6 C5 C10 C9 -1.7(10) . . . .
C8 C9 C10 N3 177.1(6) . . . .
C8 C9 C10 C5 1.1(9) . . . .
C10 N3 C11 N4 -0.3(6) . . . .
Cd1 N3 C11 N4 -177.1(4) . . . .
C10 N3 C11 C12 -179.3(5) . . . .
Cd1 N3 C11 C12 3.9(8) . . . .
C5 N4 C11 N3 -0.3(7) . . . .
C4 N4 C11 N3 178.5(5) . . . .
C5 N4 C11 C12 178.7(5) . . . .
C4 N4 C11 C12 -2.6(9) . . . .
C21 N2 C14 C13 -97.2(8) . . . .
C15 N2 C14 C13 82.1(8) . . . .
C1 C13 C14 N2 -175.6(6) 2_556 . . .
C21 N2 C15 C20 -0.7(7) . . . .
C14 N2 C15 C20 -180.0(6) . . . .
C21 N2 C15 C16 179.5(7) . . . .
C14 N2 C15 C16 0.2(12) . . . .
N2 C15 C16 C17 179.8(7) . . . .
C20 C15 C16 C17 0.0(11) . . . .
C15 C16 C17 C18 0.7(12) . . . .
C16 C17 C18 C19 -1.5(12) . . . .
C17 C18 C19 C20 1.4(11) . . . .
C21 N1 C20 C15 -0.3(7) . . . .
Cd1 N1 C20 C15 -178.7(4) . . . .
C21 N1 C20 C19 -179.8(7) . . . .
Cd1 N1 C20 C19 1.8(9) . . . .
N2 C15 C20 N1 0.6(7) . . . .
C16 C15 C20 N1 -179.6(6) . . . .
N2 C15 C20 C19 -179.8(5) . . . .
C16 C15 C20 C19 0.0(10) . . . .
C18 C19 C20 N1 178.8(6) . . . .
C18 C19 C20 C15 -0.7(10) . . . .
C20 N1 C21 N2 -0.2(7) . . . .
Cd1 N1 C21 N2 178.1(4) . . . .
C20 N1 C21 C22 179.3(6) . . . .
Cd1 N1 C21 C22 -2.4(10) . . . .
C15 N2 C21 N1 0.5(7) . . . .
C14 N2 C21 N1 179.9(6) . . . .
C15 N2 C21 C22 -179.0(6) . . . .
C14 N2 C21 C22 0.3(10) . . . .
O2 C23 C24 C25 -33.5(10) . . . .
O1 C23 C24 C25 149.4(7) . . . .
C23 C24 C25 C30 104.1(7) . . . .
C23 C24 C25 C26 -79.6(8) . . . .
C30 C25 C26 C27 0.1(10) . . . .
C24 C25 C26 C27 -176.4(6) . . . .
C25 C26 C27 C28 -0.4(11) . . . .
C26 C27 C28 C29 0.9(11) . . . .
C27 C28 C29 C30 -0.9(10) . . . .
C27 C28 C29 C31 176.1(6) . . . .
C28 C29 C30 C25 0.5(9) . . . .
C31 C29 C30 C25 -176.5(5) . . . .
C26 C25 C30 C29 -0.1(9) . . . .
C24 C25 C30 C29 176.3(5) . . . .
C30 C29 C31 C32 62.8(8) . . . .
C28 C29 C31 C32 -114.1(7) . . . .
C29 C31 C32 O3 46.1(9) . . . .
C29 C31 C32 O4 -133.2(6) . . . .
C29 C31 C32 Cd1 -60(3) . . . 1_455
O2 C23 O1 Cd1 -6.6(7) . . . .
C24 C23 O1 Cd1 170.4(6) . . . .
N1 Cd1 O1 C23 -85.4(4) . . . .
N3 Cd1 O1 C23 179.7(4) . . . .
O4 Cd1 O1 C23 48.3(6) 1_655 . . .
O2 Cd1 O1 C23 3.5(4) . . . .
O3 Cd1 O1 C23 88.3(4) 1_655 . . .
C32 Cd1 O1 C23 78.0(4) 1_655 . . .
O1 C23 O2 Cd1 6.3(7) . . . .
C24 C23 O2 Cd1 -170.6(6) . . . .
O1 Cd1 O2 C23 -3.5(4) . . . .
N1 Cd1 O2 C23 93.4(4) . . . .
N3 Cd1 O2 C23 -14.5(7) . . . .
O4 Cd1 O2 C23 -163.0(4) 1_655 . . .
O3 Cd1 O2 C23 -108.0(4) 1_655 . . .
C32 Cd1 O2 C23 -134.9(4) 1_655 . . .
O4 C32 O3 Cd1 9.5(6) . . . 1_455
C31 C32 O3 Cd1 -169.8(5) . . . 1_455
O3 C32 O4 Cd1 -10.1(6) . . . 1_455
C31 C32 O4 Cd1 169.2(5) . . . 1_455
